data_7222300
loop_
_publ_author_name
'Camus, Nathalie'
'Halme, Zakaria'
'Nathalie, Le Bris'
'Bernard, H\'el\`ene'
'Beyler, Maryline'
'Platas-Iglesias, Carlos'
'Tripier, Raphael'

_publ_section_title
;
 A [Two-Steps / One Week] Synthesis of C-Functionalized Homocyclens and
 Cyclams. Application to the Preparation of Conjugable BCAs without
 Chelating Properties Alteration
;
_journal_name_full 'RSC Adv.'
_journal_paper_doi 10.1039/C5RA17133D
_journal_year 2015
_chemical_absolute_configuration ad
_chemical_formula_moiety 'C16 H27 Cl N4 O'
_chemical_formula_sum 'C16 H27 Cl N4 O'
_chemical_formula_weight 326.87
_space_group_IT_number 33
_symmetry_cell_setting orthorhombic
_symmetry_Int_Tables_number 33
_symmetry_space_group_name_Hall 'P 2c -2n'
_symmetry_space_group_name_H-M 'P n a 21'
_atom_sites_solution_hydrogens geom
_atom_sites_solution_primary direct
_atom_sites_solution_secondary difmap
_audit_creation_date 2013-12-04T10:36:37-00:00
_audit_creation_method 'WinGX routine CIF_UPDATE'
_audit_update_record
;
2015-07-13 deposited with the CCDC.
2015-09-25 downloaded from the CCDC.
;
_cell_angle_alpha 90
_cell_angle_beta 90
_cell_angle_gamma 90
_cell_formula_units_Z 4
_cell_length_a 19.2249(8)
_cell_length_b 13.6646(5)
_cell_length_c 6.0897(2)
_cell_measurement_reflns_used 6056
_cell_measurement_temperature 297(2)
_cell_measurement_theta_max 31.5471
_cell_measurement_theta_min 2.9758
_cell_volume 1599.77(10)
_computing_cell_refinement
;
        CrysAlis RED, Oxford Diffraction Ltd.,
        Version 1.171.33.52 (release 06-11-2009 CrysAlis171 .NET)
        (compiled Nov  6 2009,16:24:50)
;
_computing_data_collection
;
        CrysAlis CCD, Oxford Diffraction Ltd.,
        Version 1.171.33.52 (release 06-11-2009 CrysAlis171 .NET)
        (compiled Nov  6 2009,16:24:50)
;
_computing_data_reduction
;
        CrysAlis RED, Oxford Diffraction Ltd.,
        Version 1.171.33.52 (release 06-11-2009 CrysAlis171 .NET)
        (compiled Nov  6 2009,16:24:50)
;
_computing_molecular_graphics 'ORTEP3 for Windows (Farrugia, 1997)'
_computing_publication_material
;
        WinGX (Farrugia, 1999)
        PLATON (Spek, 1990-2003)
        enCIFer (Allen et al., 2004)
;
_computing_structure_refinement 'SHELXL-97 (Sheldrick, 1997)'
_computing_structure_solution 'SIR-92 (Altomare et al., 1992)'
_diffrn_ambient_temperature 297(2)
_diffrn_detector 'CCD plate'
_diffrn_detector_area_resol_mean 8.3622
_diffrn_measured_fraction_theta_full 0.997
_diffrn_measured_fraction_theta_max 0.997
_diffrn_measurement_device 'Kappa-geometry diffractometer'
_diffrn_measurement_device_type 'Xcalibur, Sapphire2, large Be window'
_diffrn_measurement_method '\w scans'
_diffrn_orient_matrix_UB_11 -0.0121135237
_diffrn_orient_matrix_UB_12 0.0496949198
_diffrn_orient_matrix_UB_13 0.0098804826
_diffrn_orient_matrix_UB_21 -0.0195191862
_diffrn_orient_matrix_UB_22 -0.0146610448
_diffrn_orient_matrix_UB_23 0.0348209865
_diffrn_orient_matrix_UB_31 0.1141174191
_diffrn_orient_matrix_UB_32 0.0027467641
_diffrn_orient_matrix_UB_33 0.0070104055
_diffrn_radiation_monochromator graphite
_diffrn_radiation_probe x-ray
_diffrn_radiation_type MoK\a
_diffrn_radiation_wavelength 0.71073
_diffrn_reflns_av_R_equivalents 0.0282
_diffrn_reflns_av_unetI/netI 0.0256
_diffrn_reflns_limit_h_max 25
_diffrn_reflns_limit_h_min -25
_diffrn_reflns_limit_k_max 18
_diffrn_reflns_limit_k_min -18
_diffrn_reflns_limit_l_max 8
_diffrn_reflns_limit_l_min -5
_diffrn_reflns_number 13686
_diffrn_reflns_theta_full 28.27
_diffrn_reflns_theta_max 28.27
_diffrn_reflns_theta_min 3.16
_diffrn_source 'sealed X-ray tube'
_exptl_absorpt_coefficient_mu 0.247
_exptl_absorpt_correction_T_max 0.9829
_exptl_absorpt_correction_T_min 0.9404
_exptl_absorpt_correction_type multi-scan
_exptl_absorpt_process_details
;
CrysAlis RED, Oxford Diffraction Ltd.,
Version 1.171.33.52 (release 06-11-2009 CrysAlis171 .NET)
(compiled Nov  6 2009,16:24:50)
Empirical absorption correction using spherical harmonics,
 implemented in SCALE3 ABSPACK scaling algorithm.
;
_exptl_crystal_colour colourless
_exptl_crystal_density_diffrn 1.357
_exptl_crystal_density_method 'not measured'
_exptl_crystal_description 'planar // (1 0 0)'
_exptl_crystal_F_000 704
_exptl_crystal_recrystallization_method
;
from hexane solution, by slow evaporation of solvent at room temperature
;
_exptl_crystal_size_max 0.35
_exptl_crystal_size_mid 0.28
_exptl_crystal_size_min 0.07
_refine_diff_density_max 0.314
_refine_diff_density_min -0.136
_refine_diff_density_rms 0.054
_refine_ls_abs_structure_details 'Flack H D (1983), Acta Cryst. A39, 876-881'
_refine_ls_abs_structure_Flack -0.02(8)
_refine_ls_extinction_method none
_refine_ls_goodness_of_fit_ref 1.01
_refine_ls_hydrogen_treatment constr
_refine_ls_matrix_type full
_refine_ls_number_parameters 201
_refine_ls_number_reflns 2980
_refine_ls_number_restraints 1
_refine_ls_restrained_S_all 1.009
_refine_ls_R_factor_all 0.0533
_refine_ls_R_factor_gt 0.0428
_refine_ls_shift/su_max 0
_refine_ls_shift/su_mean 0
_refine_ls_structure_factor_coef Fsqd
_refine_ls_weighting_details 'calc w=1/[\s^2^(Fo^2^)+(0.0656P)^2^+0.0000P] where P=(Fo^2^+2Fc^2^)/3'
_refine_ls_weighting_scheme calc
_refine_ls_wR_factor_gt 0.0984
_refine_ls_wR_factor_ref 0.102
_reflns_number_gt 2434
_reflns_number_total 2980
_reflns_threshold_expression >2sigma(I)
_cod_data_source_file c5ra17133d2.cif
_cod_data_source_block nc526-a
_cod_depositor_comments
;
The following automatic conversions were performed:

'_diffrn_radiation_probe' value 'X-ray' changed to 'x-ray' according
to
/usr/data/users/saulius/crontab/automatic-downloads/rss-feeds/RSC/lib/dictionaries/cif_core.dic
dictionary named 'cif_core.dic' version 2.4.2 from 2011-04-26.

Automatic conversion script
Id: cif_fix_values 3271 2015-04-21 07:52:19Z andrius 

The following automatic conversions were performed:

data name '_iucr_refine_instruction_details' was replaced with
'_iucr_refine_instructions_details' as specified in the replacement
file 'data/replacement-values/replacement_tags.lst'.

Automatic conversion script
Id: cif_correct_tags 9268 2022-04-12 08:56:07Z antanas 
;
_cod_original_sg_symbol_Hall P2c-2n
_cod_original_sg_symbol_H-M Pna21
_cod_database_code 7222300

loop_
_symmetry_equiv_pos_as_xyz
'x, y, z'
'-x, -y, z+1/2'
'-x+1/2, y+1/2, z+1/2'
'x+1/2, -y+1/2, z'

loop_
_atom_site_label
_atom_site_type_symbol
_atom_site_fract_x
_atom_site_fract_y
_atom_site_fract_z
_atom_site_U_iso_or_equiv
_atom_site_adp_type
_atom_site_occupancy
_atom_site_symmetry_multiplicity
_atom_site_calc_flag
_atom_site_refinement_flags
C1 C 0.25084(10) 0.28011(13) 0.1885(4) 0.0372(5) Uani 1 1 d .
H1A H 0.2598 0.2104 0.1784 0.045 Uiso 1 1 calc R
H1B H 0.2677 0.3106 0.0549 0.045 Uiso 1 1 calc R
C2 C 0.17417(10) 0.29728(14) 0.2098(4) 0.0383(5) Uani 1 1 d .
H2A H 0.1505 0.2724 0.0808 0.046 Uiso 1 1 calc R
H2B H 0.1565 0.2627 0.3372 0.046 Uiso 1 1 calc R
C3 C 0.08504(10) 0.41947(16) 0.2320(4) 0.0457(5) Uani 1 1 d .
H3A H 0.0638 0.3844 0.3532 0.055 Uiso 1 1 calc R
H3B H 0.0653 0.3943 0.0966 0.055 Uiso 1 1 calc R
C4 C 0.06812(11) 0.52749(17) 0.2521(5) 0.0550(7) Uani 1 1 d .
H4A H 0.0787 0.5601 0.1146 0.066 Uiso 1 1 calc R
H4B H 0.0188 0.5354 0.2807 0.066 Uiso 1 1 calc R
C5 C 0.10940(11) 0.57440(17) 0.4357(5) 0.0524(6) Uani 1 1 d .
H5A H 0.103 0.6448 0.4303 0.063 Uiso 1 1 calc R
H5B H 0.0917 0.5513 0.5756 0.063 Uiso 1 1 calc R
C6 C 0.21426(10) 0.59779(14) 0.2242(4) 0.0394(5) Uani 1 1 d .
H6A H 0.2026 0.6669 0.2232 0.047 Uiso 1 1 calc R
H6B H 0.1941 0.5681 0.0943 0.047 Uiso 1 1 calc R
C7 C 0.29184(10) 0.58616(13) 0.2179(4) 0.0372(5) Uani 1 1 d .
H7A H 0.31 0.6142 0.0831 0.045 Uiso 1 1 calc R
H7B H 0.3126 0.6207 0.3407 0.045 Uiso 1 1 calc R
C8 C 0.37396(9) 0.45765(13) 0.1489(3) 0.0303(4) Uani 1 1 d .
C9 C 0.39914(9) 0.35259(13) 0.1761(4) 0.0335(4) Uani 1 1 d .
H9 H 0.388 0.3179 0.0397 0.04 Uiso 1 1 calc R
C10 C 0.36229(10) 0.29836(14) 0.3626(4) 0.0393(5) Uani 1 1 d .
H10A H 0.3679 0.2285 0.3406 0.047 Uiso 1 1 calc R
H10B H 0.3845 0.3152 0.5005 0.047 Uiso 1 1 calc R
C11 C 0.27712(9) 0.42489(13) 0.4116(3) 0.0292(4) Uani 1 1 d .
C12 C 0.19625(10) 0.44514(14) 0.4241(3) 0.0311(4) Uani 1 1 d .
C13 C 0.31140(11) 0.45820(16) 0.6273(4) 0.0421(5) Uani 1 1 d .
H13A H 0.3607 0.4645 0.6059 0.063 Uiso 1 1 calc R
H13B H 0.3025 0.4106 0.7399 0.063 Uiso 1 1 calc R
H13C H 0.2924 0.5202 0.6708 0.063 Uiso 1 1 calc R
C14 C 0.17018(11) 0.40275(19) 0.6443(4) 0.0456(5) Uani 1 1 d .
H14A H 0.193 0.3415 0.6724 0.068 Uiso 1 1 calc R
H14B H 0.1208 0.3925 0.6367 0.068 Uiso 1 1 calc R
H14C H 0.1805 0.4478 0.7607 0.068 Uiso 1 1 calc R
C15 C 0.47873(10) 0.34682(17) 0.2066(4) 0.0459(6) Uani 1 1 d .
H15A H 0.4919 0.3929 0.3203 0.055 Uiso 1 1 calc R
H15B H 0.4902 0.2818 0.2593 0.055 Uiso 1 1 calc R
C16 C 0.52216(11) 0.36727(18) 0.0067(6) 0.0551(7) Uani 1 1 d .
H16A H 0.5707 0.3719 0.0494 0.066 Uiso 1 1 calc R
H16B H 0.5085 0.4297 -0.0555 0.066 Uiso 1 1 calc R
N1 N 0.28840(8) 0.32072(11) 0.3783(3) 0.0332(4) Uani 1 1 d .
N2 N 0.16057(8) 0.40147(11) 0.2328(3) 0.0325(4) Uani 1 1 d .
N3 N 0.18478(8) 0.55187(12) 0.4208(3) 0.0370(4) Uani 1 1 d .
N4 N 0.30994(8) 0.48203(10) 0.2293(3) 0.0296(3) Uani 1 1 d .
O1 O 0.40913(8) 0.51696(10) 0.0463(3) 0.0458(4) Uani 1 1 d .
Cl1 Cl 0.51283(3) 0.27366(5) -0.19792(14) 0.0641(2) Uani 1 1 d .

loop_
_atom_site_aniso_label
_atom_site_aniso_U_11
_atom_site_aniso_U_22
_atom_site_aniso_U_33
_atom_site_aniso_U_23
_atom_site_aniso_U_13
_atom_site_aniso_U_12
C1 0.0463(11) 0.0251(8) 0.0401(12) -0.0023(8) -0.0006(10) -0.0031(7)
C2 0.0444(11) 0.0301(9) 0.0404(12) -0.0053(9) -0.0023(10) -0.0082(7)
C3 0.0347(10) 0.0486(12) 0.0537(14) -0.0086(11) -0.0071(10) -0.0037(8)
C4 0.0350(10) 0.0561(13) 0.0737(19) -0.0120(14) -0.0088(12) 0.0065(9)
C5 0.0396(11) 0.0473(12) 0.0702(18) -0.0187(13) 0.0009(12) 0.0094(9)
C6 0.0457(11) 0.0250(9) 0.0476(13) -0.0002(9) -0.0066(10) 0.0032(7)
C7 0.0434(11) 0.0248(9) 0.0434(12) 0.0028(9) 0.0003(10) -0.0026(7)
C8 0.0338(9) 0.0322(9) 0.0247(9) 0.0014(8) -0.0048(8) -0.0041(7)
C9 0.0315(9) 0.0336(9) 0.0355(11) 0.0019(8) -0.0026(8) 0.0014(7)
C10 0.0422(11) 0.0340(10) 0.0419(13) 0.0094(9) -0.0020(9) 0.0060(8)
C11 0.0338(9) 0.0303(9) 0.0235(9) 0.0013(8) -0.0039(8) -0.0021(7)
C12 0.0341(9) 0.0326(10) 0.0266(9) -0.0041(8) -0.0008(8) -0.0025(7)
C13 0.0432(11) 0.0545(13) 0.0285(11) -0.0012(10) -0.0080(9) -0.0047(9)
C14 0.0441(12) 0.0612(14) 0.0314(11) -0.0002(11) 0.0068(10) -0.0055(9)
C15 0.0354(10) 0.0464(11) 0.0559(15) -0.0024(11) -0.0093(10) 0.0049(8)
C16 0.0342(11) 0.0442(12) 0.087(2) 0.0078(13) 0.0089(12) 0.0007(9)
N1 0.0376(8) 0.0286(8) 0.0334(9) 0.0063(7) -0.0015(7) -0.0012(6)
N2 0.0344(8) 0.0308(7) 0.0323(9) -0.0035(7) -0.0061(7) -0.0022(6)
N3 0.0358(8) 0.0354(9) 0.0399(10) -0.0106(8) 0.0000(8) 0.0013(6)
N4 0.0346(8) 0.0241(7) 0.0302(8) 0.0021(7) 0.0004(7) -0.0007(6)
O1 0.0421(8) 0.0406(8) 0.0547(10) 0.0113(8) 0.0078(7) -0.0073(6)
Cl1 0.0611(4) 0.0746(4) 0.0566(4) 0.0048(4) 0.0095(4) 0.0049(3)

loop_
_atom_type_symbol
_atom_type_description
_atom_type_scat_dispersion_real
_atom_type_scat_dispersion_imag
_atom_type_scat_source
C C 0.0033 0.0016 'International Tables Vol C Tables 4.2.6.8 and 6.1.1.4'
H H 0 0 'International Tables Vol C Tables 4.2.6.8 and 6.1.1.4'
N N 0.0061 0.0033 'International Tables Vol C Tables 4.2.6.8 and 6.1.1.4'
O O 0.0106 0.006 'International Tables Vol C Tables 4.2.6.8 and 6.1.1.4'
Cl Cl 0.1484 0.1585 'International Tables Vol C Tables 4.2.6.8 and 6.1.1.4'

loop_
_exptl_crystal_face_index_h
_exptl_crystal_face_index_k
_exptl_crystal_face_index_l
_exptl_crystal_face_perp_dist
0 0 1 0.05
0 0 -1 0.02
0 1 0 0.15
0 -1 0 0.13
-1 0 0 0.16
1 0 0 0.19
4 -1 24 0.085
-1 17 12 0.13
-2 -1 -3 0.125
2 2 -5 0.16
-2 -1 2 0.14
2 -3 -1 0.205
-1 14 -19 0.105
2 -1 1 0.19
1 -6 10 0.115
1 1 1 0.195
0 -3 4 0.115

loop_
_geom_angle_atom_site_label_1
_geom_angle_atom_site_label_2
_geom_angle_atom_site_label_3
_geom_angle
N1 C1 C2 110.85(18)
N1 C1 H1A 109.5
C2 C1 H1A 109.5
N1 C1 H1B 109.5
C2 C1 H1B 109.5
H1A C1 H1B 108.1
N2 C2 C1 109.78(15)
N2 C2 H2A 109.7
C1 C2 H2A 109.7
N2 C2 H2B 109.7
C1 C2 H2B 109.7
H2A C2 H2B 108.2
N2 C3 C4 111.95(16)
N2 C3 H3A 109.2
C4 C3 H3A 109.2
N2 C3 H3B 109.2
C4 C3 H3B 109.2
H3A C3 H3B 107.9
C5 C4 C3 111.1(2)
C5 C4 H4A 109.4
C3 C4 H4A 109.4
C5 C4 H4B 109.4
C3 C4 H4B 109.4
H4A C4 H4B 108
N3 C5 C4 112.27(19)
N3 C5 H5A 109.1
C4 C5 H5A 109.1
N3 C5 H5B 109.1
C4 C5 H5B 109.1
H5A C5 H5B 107.9
N3 C6 C7 111.09(17)
N3 C6 H6A 109.4
C7 C6 H6A 109.4
N3 C6 H6B 109.4
C7 C6 H6B 109.4
H6A C6 H6B 108
N4 C7 C6 109.72(15)
N4 C7 H7A 109.7
C6 C7 H7A 109.7
N4 C7 H7B 109.7
C6 C7 H7B 109.7
H7A C7 H7B 108.2
O1 C8 N4 121.21(17)
O1 C8 C9 120.17(18)
N4 C8 C9 118.49(15)
C8 C9 C10 112.94(16)
C8 C9 C15 112.09(16)
C10 C9 C15 110.20(17)
C8 C9 H9 107.1
C10 C9 H9 107.1
C15 C9 H9 107.1
N1 C10 C9 113.51(16)
N1 C10 H10A 108.9
C9 C10 H10A 108.9
N1 C10 H10B 108.9
C9 C10 H10B 108.9
H10A C10 H10B 107.7
N1 C11 N4 110.14(15)
N1 C11 C13 110.16(16)
N4 C11 C13 107.36(14)
N1 C11 C12 108.95(13)
N4 C11 C12 111.06(14)
C13 C11 C12 109.15(16)
N3 C12 N2 108.60(16)
N3 C12 C14 109.53(17)
N2 C12 C14 112.48(15)
N3 C12 C11 108.62(14)
N2 C12 C11 110.34(15)
C14 C12 C11 107.19(16)
C11 C13 H13A 109.5
C11 C13 H13B 109.5
H13A C13 H13B 109.5
C11 C13 H13C 109.5
H13A C13 H13C 109.5
H13B C13 H13C 109.5
C12 C14 H14A 109.5
C12 C14 H14B 109.5
H14A C14 H14B 109.5
C12 C14 H14C 109.5
H14A C14 H14C 109.5
H14B C14 H14C 109.5
C16 C15 C9 116.4(2)
C16 C15 H15A 108.2
C9 C15 H15A 108.2
C16 C15 H15B 108.2
C9 C15 H15B 108.2
H15A C15 H15B 107.3
C15 C16 Cl1 111.98(16)
C15 C16 H16A 109.2
Cl1 C16 H16A 109.2
C15 C16 H16B 109.2
Cl1 C16 H16B 109.2
H16A C16 H16B 107.9
C11 N1 C10 111.11(14)
C11 N1 C1 113.93(15)
C10 N1 C1 110.37(17)
C2 N2 C3 109.90(15)
C2 N2 C12 112.82(15)
C3 N2 C12 113.14(16)
C6 N3 C12 112.13(16)
C6 N3 C5 109.79(19)
C12 N3 C5 110.50(15)
C8 N4 C7 115.68(14)
C8 N4 C11 121.24(14)
C7 N4 C11 116.20(16)

loop_
_geom_bond_atom_site_label_1
_geom_bond_atom_site_label_2
_geom_bond_distance
C1 N1 1.471(3)
C1 C2 1.498(3)
C1 H1A 0.97
C1 H1B 0.97
C2 N2 1.454(2)
C2 H2A 0.97
C2 H2B 0.97
C3 N2 1.473(2)
C3 C4 1.516(3)
C3 H3A 0.97
C3 H3B 0.97
C4 C5 1.514(4)
C4 H4A 0.97
C4 H4B 0.97
C5 N3 1.484(3)
C5 H5A 0.97
C5 H5B 0.97
C6 N3 1.466(3)
C6 C7 1.500(3)
C6 H6A 0.97
C6 H6B 0.97
C7 N4 1.467(2)
C7 H7A 0.97
C7 H7B 0.97
C8 O1 1.227(2)
C8 N4 1.366(2)
C8 C9 1.524(2)
C9 C10 1.530(3)
C9 C15 1.543(3)
C9 H9 0.98
C10 N1 1.456(2)
C10 H10A 0.97
C10 H10B 0.97
C11 N1 1.454(2)
C11 N4 1.497(2)
C11 C13 1.539(3)
C11 C12 1.581(3)
C12 N3 1.475(3)
C12 N2 1.478(2)
C12 C14 1.544(3)
C13 H13A 0.96
C13 H13B 0.96
C13 H13C 0.96
C14 H14A 0.96
C14 H14B 0.96
C14 H14C 0.96
C15 C16 1.502(4)
C15 H15A 0.97
C15 H15B 0.97
C16 Cl1 1.795(3)
C16 H16A 0.97
C16 H16B 0.97
